data_2243288
loop_
_publ_author_name
'Oubella, Ali'
'Ait Itto, My Youssef'
'Auhmani, Aziz'
'Riahi, Abdelkhalek'
'Daran, Jean-Claude'
'Auhmani, Abdelwahed'

_publ_section_title
;
 Crystal structure of
 (<i>R</i>)-5-[(<i>R</i>)-3-(4-chlorophenyl)-5-methyl-4,5-dihydroisoxazol-5-yl]-2-methylcyclohex-2-enone
;
_journal_coeditor_code IS5530
_journal_issue 3
_journal_name_full 'Acta Crystallographica Section E'
_journal_page_first 400
_journal_page_last 403
_journal_paper_doi 10.1107/S2056989020001991
_journal_volume 76
_journal_year 2020
_chemical_absolute_configuration ad
_chemical_formula_iupac 'C17 H18 Cl N O2'
_chemical_formula_moiety 'C17 H18 Cl N O2'
_chemical_formula_sum 'C17 H18 Cl N O2'
_chemical_formula_weight 303.77
_chemical_name_systematic
(<i>R</i>)-5-[(<i>R</i>)-3-(4-Chlorophenyl)-5-methyl-4,5-dihydroisoxazol-5-yl]-2-methylcyclohex-2-enone
_space_group_crystal_system orthorhombic
_space_group_IT_number 19
_space_group_name_Hall 'P 2ac 2ab'
_space_group_name_H-M_alt 'P 21 21 21'
_atom_sites_solution_hydrogens geom
_atom_sites_solution_primary dual
_atom_sites_solution_secondary difmap
_audit_creation_method SHELXL-2016/6
_cell_angle_alpha 90
_cell_angle_beta 90
_cell_angle_gamma 90
_cell_formula_units_Z 4
_cell_length_a 6.4590(2)
_cell_length_b 7.3545(3)
_cell_length_c 31.3436(12)
_cell_measurement_reflns_used 5113
_cell_measurement_temperature 105(2)
_cell_measurement_theta_max 27.91
_cell_measurement_theta_min 2.84
_cell_volume 1488.91(10)
_computing_cell_refinement
;
SAINT (Bruker, 2015)
;
_computing_data_collection
;
APEX2 (Bruker, 2015)
;
_computing_data_reduction
;
SAINT (Bruker, 2015)
;
_computing_molecular_graphics
;
ORTEP-3 for Windows (Farrugia, 2012)
;
_computing_publication_material
;
SHELXL2016 (Sheldrick, 2015<i>b</i>)
;
_computing_structure_refinement
;
SHELXL2016 (Sheldrick, 2015<i>b</i>)
;
_computing_structure_solution
;
<i>SHELXT</i> (Sheldrick, 2015<i>a</i>)
;
_diffrn_ambient_temperature 105(2)
_diffrn_measured_fraction_theta_full 0.996
_diffrn_measured_fraction_theta_max 0.996
_diffrn_measurement_device_type 'Bruker APEXII CCD'
_diffrn_measurement_method '\f and \w scans'
_diffrn_radiation_monochromator graphite
_diffrn_radiation_source 'micro-focus sealed tube'
_diffrn_radiation_type MoK\a
_diffrn_radiation_wavelength 0.71073
_diffrn_reflns_av_R_equivalents 0.0567
_diffrn_reflns_av_unetI/netI 0.0375
_diffrn_reflns_limit_h_max 8
_diffrn_reflns_limit_h_min -8
_diffrn_reflns_limit_k_max 9
_diffrn_reflns_limit_k_min -9
_diffrn_reflns_limit_l_max 39
_diffrn_reflns_limit_l_min -38
_diffrn_reflns_number 16529
_diffrn_reflns_theta_full 26.366
_diffrn_reflns_theta_max 26.366
_diffrn_reflns_theta_min 1.299
_exptl_absorpt_coefficient_mu 0.260
_exptl_absorpt_correction_T_max 0.7464
_exptl_absorpt_correction_T_min 0.6939
_exptl_absorpt_correction_type multi-scan
_exptl_absorpt_process_details
;
(SADABS; Bruker, 2015)
;
_exptl_crystal_colour colourless
_exptl_crystal_density_diffrn 1.355
_exptl_crystal_description box
_exptl_crystal_F_000 640
_exptl_crystal_size_max 0.31
_exptl_crystal_size_mid 0.26
_exptl_crystal_size_min 0.18
_refine_diff_density_max 0.398
_refine_diff_density_min -0.233
_refine_ls_abs_structure_details
;
Flack <i>x</i> determined using 1100 quotients
[(<i>I</i>^+^)-(<i>I</i>^-^)]/[(<i>I</i>^+^)+(<i>I</i>^-^)]
(Parsons <i>et al.</i>, 2013)
;
_refine_ls_abs_structure_Flack -0.09(4)
_refine_ls_extinction_coef 0.014(4)
_refine_ls_extinction_expression Fc^*^=kFc[1+0.001xFc^2^\l^3^/sin(2\q)]^-1/4^
_refine_ls_extinction_method
;
SHELXL2016 (Sheldrick, 2015<i>b</i>)
;
_refine_ls_goodness_of_fit_ref 1.193
_refine_ls_hydrogen_treatment constr
_refine_ls_matrix_type full
_refine_ls_number_parameters 193
_refine_ls_number_reflns 3019
_refine_ls_number_restraints 0
_refine_ls_restrained_S_all 1.193
_refine_ls_R_factor_all 0.0389
_refine_ls_R_factor_gt 0.0352
_refine_ls_shift/su_max 0.001
_refine_ls_shift/su_mean 0.000
_refine_ls_structure_factor_coef Fsqd
_refine_ls_weighting_details 'w=1/[\s^2^(Fo^2^)+(0.0600P)^2^+0.1370P] where P=(Fo^2^+2Fc^2^)/3'
_refine_ls_weighting_scheme calc
_refine_ls_wR_factor_gt 0.1015
_refine_ls_wR_factor_ref 0.1050
_reflns_number_gt 2827
_reflns_number_total 3019
_reflns_threshold_expression 'I > 2\s(I)'
_cod_data_source_file is5530sup1.cif
_cod_data_source_block I
_cod_database_code 2243288
_shelx_space_group_comment
;
The symmetry employed for this shelxl refinement is uniquely defined
by the following loop, which should always be used as a source of
symmetry information in preference to the above space-group names.
They are only intended as comments.
;

loop_
_space_group_symop_operation_xyz
'x, y, z'
'-x+1/2, -y, z+1/2'
'-x, y+1/2, -z+1/2'
'x+1/2, -y+1/2, -z'

loop_
_atom_site_type_symbol
_atom_site_label
_atom_site_fract_x
_atom_site_fract_y
_atom_site_fract_z
_atom_site_U_iso_or_equiv
_atom_site_adp_type
_atom_site_calc_flag
_atom_site_occupancy
_atom_site_disorder_assembly
_atom_site_disorder_group
C C1 0.6484(4) 0.6566(4) 0.64093(9) 0.0150(6) Uani d 1 . .
C C2 0.4125(4) 0.4711(4) 0.60439(8) 0.0140(6) Uani d 1 . .
C C3 0.6216(4) 0.4598(4) 0.62542(9) 0.0158(6) Uani d 1 . .
H H31 0.728644 0.425833 0.605242 0.019 Uiso calc 1 . .
H H32 0.621273 0.374475 0.649026 0.019 Uiso calc 1 . .
C C4 0.7886(4) 0.7654(4) 0.61166(9) 0.0197(6) Uani d 1 . .
H H41 0.739550 0.755866 0.582840 0.030 Uiso calc 1 . .
H H42 0.927089 0.718468 0.613353 0.030 Uiso calc 1 . .
H H43 0.787990 0.890632 0.620283 0.030 Uiso calc 1 . .
C C11 0.7057(4) 0.6782(4) 0.68816(9) 0.0134(6) Uani d 1 . .
H H11 0.713927 0.808792 0.694138 0.016 Uiso calc 1 . .
C C12 0.5419(4) 0.5983(4) 0.71777(9) 0.0181(6) Uani d 1 . .
H H12A 0.411443 0.660009 0.712739 0.022 Uiso calc 1 . .
H H12B 0.522661 0.470911 0.710757 0.022 Uiso calc 1 . .
C C13 0.5961(4) 0.6140(4) 0.76455(9) 0.0155(6) Uani d 1 . .
C C14 0.8176(4) 0.6073(4) 0.77632(9) 0.0163(6) Uani d 1 . .
C C15 0.9600(4) 0.5958(4) 0.74575(9) 0.0175(6) Uani d 1 . .
H H15 1.097590 0.587139 0.754279 0.021 Uiso calc 1 . .
C C16 0.9173(4) 0.5956(4) 0.69867(9) 0.0182(6) Uani d 1 . .
H H16A 0.922229 0.471584 0.688155 0.022 Uiso calc 1 . .
H H16B 1.024450 0.664296 0.684169 0.022 Uiso calc 1 . .
C C17 0.8694(5) 0.6108(4) 0.82302(9) 0.0222(6) Uani d 1 . .
H H17A 1.016154 0.596660 0.826631 0.033 Uiso calc 1 . .
H H17B 0.798826 0.513186 0.837226 0.033 Uiso calc 1 . .
H H17C 0.826500 0.724750 0.835047 0.033 Uiso calc 1 . .
C C21 0.3164(4) 0.3268(4) 0.57902(8) 0.0146(6) Uani d 1 . .
C C22 0.1345(4) 0.3588(4) 0.55578(9) 0.0164(6) Uani d 1 . .
H H22 0.077055 0.474733 0.555387 0.020 Uiso calc 1 . .
C C23 0.0396(4) 0.2195(4) 0.53343(9) 0.0180(6) Uani d 1 . .
H H23 -0.081403 0.240979 0.518175 0.022 Uiso calc 1 . .
C C24 0.1273(5) 0.0476(4) 0.53409(9) 0.0176(6) Uani d 1 . .
C C25 0.3067(5) 0.0123(4) 0.55656(9) 0.0194(6) Uani d 1 . .
H H25 0.364066 -0.103682 0.556670 0.023 Uiso calc 1 . .
C C26 0.3997(4) 0.1524(4) 0.57889(9) 0.0181(6) Uani d 1 . .
H H26 0.520399 0.129473 0.594145 0.022 Uiso calc 1 . .
N N1 0.3162(3) 0.6195(3) 0.61149(7) 0.0152(5) Uani d 1 . .
O O1 0.4384(3) 0.7345(3) 0.63657(6) 0.0161(4) Uani d 1 . .
O O13 0.4603(3) 0.6257(3) 0.79158(6) 0.0220(5) Uani d 1 . .
Cl Cl1 0.00864(11) -0.12745(10) 0.50590(2) 0.0242(2) Uani d 1 . .

loop_
_atom_site_aniso_label
_atom_site_aniso_U_11
_atom_site_aniso_U_22
_atom_site_aniso_U_33
_atom_site_aniso_U_12
_atom_site_aniso_U_13
_atom_site_aniso_U_23
C1 0.0094(12) 0.0177(14) 0.0179(14) 0.0039(11) -0.0007(11) -0.0012(11)
C2 0.0129(13) 0.0170(14) 0.0121(13) 0.0026(11) 0.0016(10) 0.0016(11)
C3 0.0132(13) 0.0177(14) 0.0166(14) 0.0055(11) -0.0009(11) -0.0029(11)
C4 0.0159(13) 0.0272(16) 0.0161(14) 0.0024(13) -0.0020(12) 0.0036(12)
C11 0.0098(12) 0.0144(13) 0.0162(13) 0.0015(10) -0.0007(11) -0.0021(10)
C12 0.0111(13) 0.0221(15) 0.0210(14) -0.0027(11) 0.0007(11) -0.0013(11)
C13 0.0154(13) 0.0098(12) 0.0211(14) -0.0021(11) 0.0037(11) -0.0003(11)
C14 0.0185(13) 0.0139(13) 0.0164(14) -0.0008(12) 0.0000(11) 0.0009(11)
C15 0.0119(14) 0.0218(14) 0.0188(14) 0.0015(12) -0.0007(11) 0.0027(11)
C16 0.0113(13) 0.0260(16) 0.0172(15) 0.0045(12) 0.0018(11) -0.0002(12)
C17 0.0230(14) 0.0263(16) 0.0171(14) -0.0038(14) 0.0013(12) 0.0018(13)
C21 0.0156(13) 0.0159(14) 0.0123(13) 0.0008(11) 0.0037(11) 0.0008(10)
C22 0.0166(12) 0.0152(13) 0.0173(13) 0.0021(12) 0.0006(11) 0.0004(11)
C23 0.0167(13) 0.0214(14) 0.0161(13) 0.0013(12) -0.0007(11) 0.0004(11)
C24 0.0215(15) 0.0181(14) 0.0131(13) -0.0032(12) 0.0004(12) -0.0017(11)
C25 0.0260(15) 0.0151(13) 0.0172(14) 0.0031(12) -0.0007(13) 0.0001(11)
C26 0.0197(14) 0.0191(14) 0.0155(14) 0.0038(12) -0.0032(12) 0.0004(11)
N1 0.0134(10) 0.0162(11) 0.0160(11) -0.0017(11) -0.0019(9) -0.0017(10)
O1 0.0106(9) 0.0156(9) 0.0222(10) 0.0035(7) -0.0048(8) -0.0048(8)
O13 0.0191(10) 0.0249(10) 0.0220(10) -0.0008(10) 0.0067(8) -0.0005(9)
Cl1 0.0307(4) 0.0197(4) 0.0223(4) -0.0051(3) -0.0041(3) -0.0033(3)

loop_
_atom_type_symbol
_atom_type_description
_atom_type_scat_dispersion_real
_atom_type_scat_dispersion_imag
_atom_type_scat_source
C C 0.0033 0.0016 'International Tables Vol C Tables 4.2.6.8 and 6.1.1.4'
H H 0.0000 0.0000 'International Tables Vol C Tables 4.2.6.8 and 6.1.1.4'
N N 0.0061 0.0033 'International Tables Vol C Tables 4.2.6.8 and 6.1.1.4'
O O 0.0106 0.0060 'International Tables Vol C Tables 4.2.6.8 and 6.1.1.4'
Cl Cl 0.1484 0.1585 'International Tables Vol C Tables 4.2.6.8 and 6.1.1.4'

loop_
_geom_angle_atom_site_label_1
_geom_angle_atom_site_label_2
_geom_angle_atom_site_label_3
_geom_angle_site_symmetry_1
_geom_angle_site_symmetry_3
_geom_angle
_geom_angle_publ_flag
O1 C1 C4 . . 106.7(2) ?
O1 C1 C11 . . 105.7(2) ?
C4 C1 C11 . . 112.6(2) ?
O1 C1 C3 . . 103.4(2) ?
C4 C1 C3 . . 111.9(2) ?
C11 C1 C3 . . 115.5(2) ?
N1 C2 C21 . . 120.6(2) ?
N1 C2 C3 . . 114.1(2) ?
C21 C2 C3 . . 125.3(2) ?
C2 C3 C1 . . 100.8(2) ?
C2 C3 H31 . . 111.6 ?
C1 C3 H31 . . 111.6 ?
C2 C3 H32 . . 111.6 ?
C1 C3 H32 . . 111.6 ?
H31 C3 H32 . . 109.4 ?
C1 C4 H41 . . 109.5 ?
C1 C4 H42 . . 109.5 ?
H41 C4 H42 . . 109.5 ?
C1 C4 H43 . . 109.5 ?
H41 C4 H43 . . 109.5 ?
H42 C4 H43 . . 109.5 ?
C12 C11 C16 . . 109.6(2) ?
C12 C11 C1 . . 112.3(2) ?
C16 C11 C1 . . 112.4(2) ?
C12 C11 H11 . . 107.4 ?
C16 C11 H11 . . 107.4 ?
C1 C11 H11 . . 107.4 ?
C13 C12 C11 . . 113.6(2) ?
C13 C12 H12A . . 108.9 ?
C11 C12 H12A . . 108.9 ?
C13 C12 H12B . . 108.9 ?
C11 C12 H12B . . 108.9 ?
H12A C12 H12B . . 107.7 ?
O13 C13 C14 . . 121.6(3) ?
O13 C13 C12 . . 120.7(2) ?
C14 C13 C12 . . 117.6(2) ?
C15 C14 C13 . . 119.4(2) ?
C15 C14 C17 . . 123.3(3) ?
C13 C14 C17 . . 117.3(2) ?
C14 C15 C16 . . 125.5(3) ?
C14 C15 H15 . . 117.3 ?
C16 C15 H15 . . 117.2 ?
C15 C16 C11 . . 112.0(2) ?
C15 C16 H16A . . 109.2 ?
C11 C16 H16A . . 109.2 ?
C15 C16 H16B . . 109.2 ?
C11 C16 H16B . . 109.2 ?
H16A C16 H16B . . 107.9 ?
C14 C17 H17A . . 109.5 ?
C14 C17 H17B . . 109.5 ?
H17A C17 H17B . . 109.5 ?
C14 C17 H17C . . 109.5 ?
H17A C17 H17C . . 109.5 ?
H17B C17 H17C . . 109.5 ?
C26 C21 C22 . . 118.5(3) ?
C26 C21 C2 . . 120.4(2) ?
C22 C21 C2 . . 121.0(2) ?
C23 C22 C21 . . 120.6(3) ?
C23 C22 H22 . . 119.7 ?
C21 C22 H22 . . 119.7 ?
C22 C23 C24 . . 119.1(3) ?
C22 C23 H23 . . 120.4 ?
C24 C23 H23 . . 120.4 ?
C25 C24 C23 . . 121.5(3) ?
C25 C24 Cl1 . . 119.3(2) ?
C23 C24 Cl1 . . 119.2(2) ?
C24 C25 C26 . . 118.9(3) ?
C24 C25 H25 . . 120.6 ?
C26 C25 H25 . . 120.6 ?
C25 C26 C21 . . 121.4(3) ?
C25 C26 H26 . . 119.3 ?
C21 C26 H26 . . 119.3 ?
C2 N1 O1 . . 109.9(2) ?
N1 O1 C1 . . 109.61(19) ?

loop_
_geom_bond_atom_site_label_1
_geom_bond_atom_site_label_2
_geom_bond_site_symmetry_2
_geom_bond_distance
_geom_bond_publ_flag
C1 O1 . 1.478(3) ?
C1 C4 . 1.517(4) ?
C1 C11 . 1.534(4) ?
C1 C3 . 1.537(4) ?
C2 N1 . 1.276(4) ?
C2 C21 . 1.464(4) ?
C2 C3 . 1.505(4) ?
C3 H31 . 0.9700 ?
C3 H32 . 0.9700 ?
C4 H41 . 0.9600 ?
C4 H42 . 0.9600 ?
C4 H43 . 0.9600 ?
C11 C12 . 1.525(4) ?
C11 C16 . 1.532(3) ?
C11 H11 . 0.9800 ?
C12 C13 . 1.512(4) ?
C12 H12A . 0.9700 ?
C12 H12B . 0.9700 ?
C13 O13 . 1.223(3) ?
C13 C14 . 1.478(4) ?
C14 C15 . 1.331(4) ?
C14 C17 . 1.502(4) ?
C15 C16 . 1.501(4) ?
C15 H15 . 0.9300 ?
C16 H16A . 0.9700 ?
C16 H16B . 0.9700 ?
C17 H17A . 0.9600 ?
C17 H17B . 0.9600 ?
C17 H17C . 0.9600 ?
C21 C26 . 1.391(4) ?
C21 C22 . 1.402(4) ?
C22 C23 . 1.384(4) ?
C22 H22 . 0.9300 ?
C23 C24 . 1.386(4) ?
C23 H23 . 0.9300 ?
C24 C25 . 1.380(4) ?
C24 Cl1 . 1.740(3) ?
C25 C26 . 1.383(4) ?
C25 H25 . 0.9300 ?
C26 H26 . 0.9300 ?
N1 O1 . 1.398(3) ?

loop_
_geom_hbond_atom_site_label_D
_geom_hbond_atom_site_label_H
_geom_hbond_atom_site_label_A
_geom_hbond_site_symmetry_A
_geom_hbond_distance_DH
_geom_hbond_distance_HA
_geom_hbond_distance_DA
_geom_hbond_angle_DHA
C4 H42 N1 1_655 0.96 2.62 3.572(4) 173
C12 H12B O13 3_646 0.97 2.54 3.488(4) 165
C23 H23 Cg1 4_456 0.93 2.71 3.554(3) 151

_cod_database_fobs_code 2243288
